data_7157244
loop_
_publ_author_name
'Zhan, Shao-Cong'
'Sun, Jing'
'Liu, Ru-Zhang'
'Yan, Chao-Guo'

_publ_section_title
;
 Diastereoselective construction of carbazole-based spirooxindoles via the
 Levy three-component reaction.
;
_journal_issue 1
_journal_name_full 'Organic &amp; biomolecular chemistry'
_journal_page_first 163
_journal_page_last 168
_journal_paper_doi 10.1039/c9ob02013f
_journal_volume 18
_journal_year 2019
_chemical_formula_moiety 'C36 H28 Cl N O4'
_chemical_formula_sum 'C36 H28 Cl N O4'
_chemical_formula_weight 574.04
_space_group_crystal_system triclinic
_space_group_IT_number 2
_space_group_name_Hall '-P 1'
_space_group_name_H-M_alt 'P -1'
_atom_sites_solution_hydrogens geom
_audit_creation_method SHELXL-2014/7
_audit_update_record
;
2019-07-24 deposited with the CCDC.	2019-12-02 downloaded from the CCDC.
;
_cell_angle_alpha 105.221(2)
_cell_angle_beta 92.073(3)
_cell_angle_gamma 95.141(3)
_cell_formula_units_Z 2
_cell_length_a 9.4484(8)
_cell_length_b 9.7843(8)
_cell_length_c 16.5100(12)
_cell_measurement_reflns_used 4738
_cell_measurement_temperature 273(2)
_cell_measurement_theta_max 22.68
_cell_measurement_theta_min 2.45
_cell_volume 1464.0(2)
_computing_cell_refinement 'Bruker SAINT'
_computing_data_collection 'Bruker APEX2'
_computing_data_reduction 'Bruker SAINT'
_computing_molecular_graphics 'Bruker SHELXTL'
_computing_publication_material 'Bruker SHELXTL'
_computing_structure_refinement 'SHELXL-2014/7 (Sheldrick, 2014)'
_computing_structure_solution 'SHELXS-97 (Sheldrick 2008)'
_diffrn_ambient_temperature 273(2)
_diffrn_measured_fraction_theta_full 0.998
_diffrn_measured_fraction_theta_max 0.998
_diffrn_measurement_device_type 'CCD area detector'
_diffrn_measurement_method 'phi and omega scans'
_diffrn_radiation_source 'fine-focus sealed tube'
_diffrn_radiation_type MoK\a
_diffrn_radiation_wavelength 0.71073
_diffrn_reflns_av_R_equivalents 0.0618
_diffrn_reflns_av_unetI/netI 0.0807
_diffrn_reflns_Laue_measured_fraction_full 0.998
_diffrn_reflns_Laue_measured_fraction_max 0.998
_diffrn_reflns_limit_h_max 11
_diffrn_reflns_limit_h_min -11
_diffrn_reflns_limit_k_max 12
_diffrn_reflns_limit_k_min -12
_diffrn_reflns_limit_l_max 19
_diffrn_reflns_limit_l_min -20
_diffrn_reflns_number 21030
_diffrn_reflns_point_group_measured_fraction_full 0.998
_diffrn_reflns_point_group_measured_fraction_max 0.998
_diffrn_reflns_theta_full 25.242
_diffrn_reflns_theta_max 25.995
_diffrn_reflns_theta_min 2.168
_exptl_absorpt_coefficient_mu 0.172
_exptl_absorpt_correction_T_max 0.966
_exptl_absorpt_correction_T_min 0.956
_exptl_absorpt_correction_type multi-scan
_exptl_absorpt_process_details sadabs
_exptl_crystal_colour yellow
_exptl_crystal_density_diffrn 1.302
_exptl_crystal_description block
_exptl_crystal_F_000 600
_exptl_crystal_size_max 0.260
_exptl_crystal_size_mid 0.220
_exptl_crystal_size_min 0.200
_refine_diff_density_max 0.177
_refine_diff_density_min -0.271
_refine_diff_density_rms 0.040
_refine_ls_extinction_method none
_refine_ls_goodness_of_fit_ref 1.010
_refine_ls_hydrogen_treatment constr
_refine_ls_matrix_type full
_refine_ls_number_parameters 381
_refine_ls_number_reflns 5738
_refine_ls_number_restraints 0
_refine_ls_restrained_S_all 1.010
_refine_ls_R_factor_all 0.1359
_refine_ls_R_factor_gt 0.0580
_refine_ls_shift/su_max 0.000
_refine_ls_shift/su_mean 0.000
_refine_ls_structure_factor_coef Fsqd
_refine_ls_weighting_details 'w=1/[\s^2^(Fo^2^)+(0.0528P)^2^+0.3626P] where P=(Fo^2^+2Fc^2^)/3'
_refine_ls_weighting_scheme calc
_refine_ls_wR_factor_gt 0.1101
_refine_ls_wR_factor_ref 0.1332
_reflns_Friedel_coverage 0.000
_reflns_number_gt 3109
_reflns_number_total 5738
_reflns_threshold_expression 'I > 2\s(I)'
_cod_data_source_file c9ob02013f2.cif
_cod_data_source_block 2j
_cod_depositor_comments 'Adding full bibliography for 7157234--7157247.cif.'
_cod_database_code 7157244
_shelx_shelxl_version_number 2014/7
_shelx_space_group_comment
; 
The symmetry employed for this shelxl refinement is uniquely defined 
by the following loop, which should always be used as a source of 
symmetry information in preference to the above space-group names. 
They are only intended as comments. 
;
_shelx_estimated_absorpt_t_min 0.957
_shelx_estimated_absorpt_t_max 0.966

loop_
_space_group_symop_operation_xyz
'x, y, z'
'-x, -y, -z'

loop_
_atom_site_label
_atom_site_type_symbol
_atom_site_fract_x
_atom_site_fract_y
_atom_site_fract_z
_atom_site_U_iso_or_equiv
_atom_site_adp_type
_atom_site_occupancy
_atom_site_site_symmetry_order
_atom_site_calc_flag
_atom_site_refinement_flags_posn
_atom_site_refinement_flags_adp
C1 C 0.7770(3) 0.2888(3) -0.04108(15) 0.0453(7) Uani 1 1 d . .
C2 C 0.7388(4) 0.2256(3) -0.12528(16) 0.0559(8) Uani 1 1 d . .
H2 H 0.8057 0.1890 -0.1628 0.067 Uiso 1 1 calc R U
C3 C 0.5987(4) 0.2191(3) -0.15083(17) 0.0643(9) Uani 1 1 d . .
H3 H 0.5704 0.1788 -0.2073 0.077 Uiso 1 1 calc R U
C4 C 0.4965(4) 0.2712(3) -0.09481(19) 0.0630(9) Uani 1 1 d . .
H4 H 0.4020 0.2643 -0.1145 0.076 Uiso 1 1 calc R U
C5 C 0.5341(3) 0.3330(3) -0.01040(17) 0.0523(7) Uani 1 1 d . .
H5 H 0.4660 0.3667 0.0270 0.063 Uiso 1 1 calc R U
C6 C 0.6776(3) 0.3431(3) 0.01705(15) 0.0427(6) Uani 1 1 d . .
C7 C 0.7538(3) 0.3957(2) 0.09745(14) 0.0396(6) Uani 1 1 d . .
C8 C 0.8918(3) 0.3719(2) 0.08633(13) 0.0391(6) Uani 1 1 d . .
C9 C 1.0103(3) 0.4043(2) 0.15288(13) 0.0383(6) Uani 1 1 d . .
H9 H 1.0807 0.4772 0.1431 0.046 Uiso 1 1 calc R U
C10 C 1.0798(3) 0.2687(3) 0.14867(15) 0.0436(6) Uani 1 1 d . .
C11 C 1.2476(4) 0.1200(4) 0.0759(2) 0.0891(11) Uani 1 1 d . .
H11A H 1.3485 0.1435 0.0917 0.107 Uiso 1 1 calc R U
H11B H 1.2086 0.0601 0.1098 0.107 Uiso 1 1 calc R U
C12 C 1.2280(4) 0.0435(3) -0.0120(2) 0.0967(12) Uani 1 1 d . .
H12A H 1.1300 0.0064 -0.0253 0.145 Uiso 1 1 calc R U
H12B H 1.2868 -0.0336 -0.0233 0.145 Uiso 1 1 calc R U
H12C H 1.2543 0.1069 -0.0458 0.145 Uiso 1 1 calc R U
C13 C 0.6982(3) 0.4682(2) 0.17987(14) 0.0393(6) Uani 1 1 d . .
H13 H 0.6370 0.5381 0.1692 0.047 Uiso 1 1 calc R U
C14 C 0.6068(3) 0.3661(3) 0.21648(14) 0.0397(6) Uani 1 1 d . .
C15 C 0.4814(3) 0.4070(3) 0.25217(16) 0.0517(7) Uani 1 1 d . .
H15 H 0.4540 0.4959 0.2523 0.062 Uiso 1 1 calc R U
C16 C 0.3965(3) 0.3190(3) 0.28750(17) 0.0602(8) Uani 1 1 d . .
H16 H 0.3129 0.3483 0.3113 0.072 Uiso 1 1 calc R U
C17 C 0.4366(3) 0.1886(3) 0.28707(15) 0.0526(7) Uani 1 1 d . .
C18 C 0.5591(3) 0.1434(3) 0.25126(16) 0.0528(7) Uani 1 1 d . .
H18 H 0.5852 0.0539 0.2512 0.063 Uiso 1 1 calc R U
C19 C 0.6432(3) 0.2315(3) 0.21542(15) 0.0460(7) Uani 1 1 d . .
H19 H 0.7252 0.2003 0.1903 0.055 Uiso 1 1 calc R U
C20 C 0.8745(3) 0.6915(3) 0.21493(16) 0.0431(6) Uani 1 1 d . .
C21 C 0.8629(3) 0.8144(3) 0.28710(17) 0.0501(7) Uani 1 1 d . .
C22 C 0.9011(4) 0.9574(3) 0.2941(2) 0.0788(10) Uani 1 1 d . .
H22 H 0.9356 0.9880 0.2491 0.095 Uiso 1 1 calc R U
C23 C 0.8858(5) 1.0518(4) 0.3702(3) 0.1099(14) Uani 1 1 d . .
H23 H 0.9101 1.1485 0.3769 0.132 Uiso 1 1 calc R U
C24 C 0.8348(5) 1.0063(4) 0.4374(3) 0.1089(14) Uani 1 1 d . .
H24 H 0.8270 1.0731 0.4883 0.131 Uiso 1 1 calc R U
C25 C 0.7955(4) 0.8647(3) 0.4306(2) 0.0768(10) Uani 1 1 d . .
H25 H 0.7598 0.8345 0.4754 0.092 Uiso 1 1 calc R U
C26 C 0.8117(3) 0.7692(3) 0.35374(16) 0.0493(7) Uani 1 1 d . .
C27 C 0.7863(3) 0.6130(3) 0.33058(15) 0.0409(6) Uani 1 1 d . .
C28 C 0.8278(3) 0.5538(2) 0.23996(13) 0.0358(6) Uani 1 1 d . .
C29 C 0.9506(2) 0.4588(2) 0.24043(13) 0.0352(6) Uani 1 1 d . .
H29 H 0.9081 0.3738 0.2549 0.042 Uiso 1 1 calc R U
C30 C 1.0682(3) 0.5258(2) 0.30841(14) 0.0363(6) Uani 1 1 d . .
C31 C 1.1704(3) 0.6319(3) 0.30149(16) 0.0459(7) Uani 1 1 d . .
H31 H 1.1673 0.6657 0.2539 0.055 Uiso 1 1 calc R U
C32 C 1.2765(3) 0.6884(3) 0.36382(17) 0.0560(8) Uani 1 1 d . .
H32 H 1.3436 0.7598 0.3574 0.067 Uiso 1 1 calc R U
C33 C 1.2858(3) 0.6414(3) 0.43577(16) 0.0537(7) Uani 1 1 d . .
C34 C 1.4080(4) 0.6981(4) 0.50096(19) 0.0868(11) Uani 1 1 d . .
H34A H 1.3782 0.6922 0.5550 0.130 Uiso 1 1 calc R U
H34B H 1.4370 0.7956 0.5031 0.130 Uiso 1 1 calc R U
H34C H 1.4865 0.6424 0.4862 0.130 Uiso 1 1 calc R U
C35 C 1.1825(3) 0.5388(3) 0.44345(15) 0.0549(8) Uani 1 1 d . .
H35 H 1.1843 0.5070 0.4918 0.066 Uiso 1 1 calc R U
C36 C 1.0760(3) 0.4814(3) 0.38140(14) 0.0451(7) Uani 1 1 d . .
H36 H 1.0080 0.4114 0.3887 0.054 Uiso 1 1 calc R U
Cl1 Cl 0.33008(10) 0.07752(9) 0.33274(5) 0.0865(3) Uani 1 1 d . .
N1 N 0.9077(2) 0.3070(2) 0.00226(12) 0.0458(6) Uani 1 1 d . .
H1 H 0.9861 0.2822 -0.0193 0.055 Uiso 1 1 calc R U
O1 O 1.0477(2) 0.1865(2) 0.18858(13) 0.0699(6) Uani 1 1 d . .
O2 O 1.1773(2) 0.2502(2) 0.09227(11) 0.0657(6) Uani 1 1 d . .
O3 O 0.9140(2) 0.69818(19) 0.14688(12) 0.0609(5) Uani 1 1 d . .
O4 O 0.74290(19) 0.54165(19) 0.37602(10) 0.0549(5) Uani 1 1 d . .

loop_
_atom_site_aniso_label
_atom_site_aniso_U_11
_atom_site_aniso_U_22
_atom_site_aniso_U_33
_atom_site_aniso_U_23
_atom_site_aniso_U_13
_atom_site_aniso_U_12
C1 0.0554(19) 0.0477(15) 0.0343(15) 0.0165(12) -0.0009(14) -0.0017(14)
C2 0.076(2) 0.0572(17) 0.0336(15) 0.0161(13) 0.0002(15) -0.0093(16)
C3 0.088(3) 0.0654(19) 0.0352(16) 0.0181(14) -0.0118(18) -0.0213(18)
C4 0.070(2) 0.0636(19) 0.0578(19) 0.0295(16) -0.0203(18) -0.0117(17)
C5 0.058(2) 0.0494(16) 0.0520(17) 0.0209(13) -0.0039(15) -0.0028(14)
C6 0.0466(18) 0.0449(15) 0.0392(15) 0.0182(12) -0.0015(14) -0.0002(13)
C7 0.0446(17) 0.0416(14) 0.0327(14) 0.0105(11) 0.0009(12) 0.0042(13)
C8 0.0467(18) 0.0435(14) 0.0281(13) 0.0105(11) 0.0043(12) 0.0062(13)
C9 0.0408(15) 0.0404(14) 0.0338(13) 0.0106(11) 0.0027(12) 0.0032(12)
C10 0.0467(17) 0.0491(17) 0.0345(14) 0.0095(13) 0.0017(13) 0.0076(14)
C11 0.107(3) 0.092(3) 0.072(2) 0.010(2) 0.017(2) 0.062(2)
C12 0.132(3) 0.064(2) 0.089(3) 0.0082(19) 0.031(2) 0.008(2)
C13 0.0384(15) 0.0416(14) 0.0385(14) 0.0106(11) 0.0017(12) 0.0075(12)
C14 0.0349(16) 0.0435(16) 0.0367(14) 0.0036(11) 0.0038(12) 0.0043(12)
C15 0.0439(18) 0.0501(16) 0.0583(17) 0.0064(14) 0.0099(14) 0.0112(14)
C16 0.0405(18) 0.072(2) 0.0581(18) -0.0004(16) 0.0167(14) 0.0017(16)
C17 0.0517(19) 0.0589(19) 0.0378(15) 0.0026(13) 0.0067(14) -0.0142(15)
C18 0.0540(19) 0.0438(16) 0.0580(17) 0.0105(13) 0.0067(15) -0.0015(14)
C19 0.0392(16) 0.0464(17) 0.0489(16) 0.0055(13) 0.0094(13) 0.0043(13)
C20 0.0416(16) 0.0487(16) 0.0447(16) 0.0208(13) 0.0045(13) 0.0092(13)
C21 0.0512(18) 0.0368(16) 0.0632(18) 0.0131(14) 0.0060(15) 0.0086(13)
C22 0.097(3) 0.0443(19) 0.096(3) 0.0186(19) 0.009(2) 0.0088(18)
C23 0.142(4) 0.042(2) 0.137(4) 0.007(2) 0.011(3) 0.005(2)
C24 0.138(4) 0.056(2) 0.109(3) -0.020(2) 0.012(3) 0.015(2)
C25 0.090(3) 0.062(2) 0.067(2) -0.0066(17) 0.0196(19) 0.0147(18)
C26 0.0509(18) 0.0431(16) 0.0499(16) 0.0036(13) 0.0089(14) 0.0074(13)
C27 0.0380(16) 0.0488(16) 0.0361(14) 0.0115(13) 0.0056(12) 0.0037(12)
C28 0.0417(16) 0.0369(13) 0.0317(13) 0.0132(11) 0.0071(11) 0.0054(12)
C29 0.0407(15) 0.0345(13) 0.0312(13) 0.0098(11) 0.0059(12) 0.0041(12)
C30 0.0378(15) 0.0390(14) 0.0334(13) 0.0104(11) 0.0075(12) 0.0075(12)
C31 0.0507(18) 0.0468(15) 0.0429(15) 0.0180(12) 0.0006(14) 0.0015(14)
C32 0.0545(19) 0.0491(16) 0.0592(19) 0.0098(14) 0.0014(16) -0.0075(14)
C33 0.0529(19) 0.0636(18) 0.0387(15) 0.0028(14) -0.0015(14) 0.0094(16)
C34 0.074(2) 0.107(3) 0.066(2) 0.0064(19) -0.0218(19) -0.001(2)
C35 0.061(2) 0.075(2) 0.0319(14) 0.0192(14) 0.0028(14) 0.0091(17)
C36 0.0484(17) 0.0547(16) 0.0354(14) 0.0183(12) 0.0064(13) 0.0028(14)
Cl1 0.0869(7) 0.0931(6) 0.0712(6) 0.0180(5) 0.0247(5) -0.0303(5)
N1 0.0494(15) 0.0550(13) 0.0328(12) 0.0095(10) 0.0091(11) 0.0077(11)
O1 0.0827(16) 0.0537(12) 0.0867(15) 0.0341(11) 0.0285(12) 0.0221(11)
O2 0.0759(15) 0.0731(14) 0.0574(12) 0.0217(10) 0.0256(11) 0.0356(12)
O3 0.0767(14) 0.0634(12) 0.0527(12) 0.0314(10) 0.0168(10) 0.0075(10)
O4 0.0651(13) 0.0621(12) 0.0378(10) 0.0152(9) 0.0124(9) -0.0017(10)

loop_
_atom_type_symbol
_atom_type_description
_atom_type_scat_dispersion_real
_atom_type_scat_dispersion_imag
_atom_type_scat_source
C C 0.0033 0.0016 'International Tables Vol C Tables 4.2.6.8 and 6.1.1.4'
H H 0.0000 0.0000 'International Tables Vol C Tables 4.2.6.8 and 6.1.1.4'
N N 0.0061 0.0033 'International Tables Vol C Tables 4.2.6.8 and 6.1.1.4'
O O 0.0106 0.0060 'International Tables Vol C Tables 4.2.6.8 and 6.1.1.4'
Cl Cl 0.1484 0.1585 'International Tables Vol C Tables 4.2.6.8 and 6.1.1.4'

loop_
_geom_angle_atom_site_label_1
_geom_angle_atom_site_label_2
_geom_angle_atom_site_label_3
_geom_angle
N1 C1 C2 129.9(3)
N1 C1 C6 107.6(2)
C2 C1 C6 122.4(3)
C3 C2 C1 117.2(3)
C2 C3 C4 122.0(3)
C5 C4 C3 120.9(3)
C4 C5 C6 118.1(3)
C5 C6 C1 119.3(2)
C5 C6 C7 133.8(2)
C1 C6 C7 106.9(2)
C8 C7 C6 107.3(2)
C8 C7 C13 124.3(2)
C6 C7 C13 128.3(2)
C7 C8 N1 109.5(2)
C7 C8 C9 126.7(2)
N1 C8 C9 123.7(2)
C8 C9 C10 108.49(19)
C8 C9 C29 109.6(2)
C10 C9 C29 109.89(18)
O1 C10 O2 124.0(2)
O1 C10 C9 124.7(2)
O2 C10 C9 111.2(2)
C12 C11 O2 110.6(3)
C7 C13 C14 112.58(19)
C7 C13 C28 108.21(19)
C14 C13 C28 114.40(18)
C15 C14 C19 117.9(2)
C15 C14 C13 119.6(2)
C19 C14 C13 122.6(2)
C16 C15 C14 121.6(3)
C17 C16 C15 119.1(3)
C16 C17 C18 121.0(3)
C16 C17 Cl1 119.2(2)
C18 C17 Cl1 119.7(2)
C17 C18 C19 119.6(3)
C18 C19 C14 120.7(2)
O3 C20 C21 125.2(2)
O3 C20 C28 125.9(2)
C21 C20 C28 108.9(2)
C26 C21 C22 121.4(3)
C26 C21 C20 110.1(2)
C22 C21 C20 128.5(3)
C23 C22 C21 117.2(3)
C22 C23 C24 121.4(3)
C25 C24 C23 121.7(3)
C24 C25 C26 116.9(3)
C21 C26 C25 121.4(3)
C21 C26 C27 110.1(2)
C25 C26 C27 128.4(3)
O4 C27 C26 125.7(2)
O4 C27 C28 125.1(2)
C26 C27 C28 109.1(2)
C27 C28 C20 101.74(19)
C27 C28 C29 108.96(18)
C20 C28 C29 112.98(18)
C27 C28 C13 112.46(19)
C20 C28 C13 109.71(18)
C29 C28 C13 110.73(18)
C30 C29 C9 111.98(19)
C30 C29 C28 113.42(18)
C9 C29 C28 113.33(17)
C31 C30 C36 117.0(2)
C31 C30 C29 122.9(2)
C36 C30 C29 120.1(2)
C32 C31 C30 121.2(2)
C31 C32 C33 121.6(3)
C35 C33 C32 117.1(3)
C35 C33 C34 122.0(3)
C32 C33 C34 120.9(3)
C33 C35 C36 121.8(2)
C35 C36 C30 121.3(2)
C1 N1 C8 108.7(2)
C10 O2 C11 118.4(2)

loop_
_geom_bond_atom_site_label_1
_geom_bond_atom_site_label_2
_geom_bond_distance
C1 N1 1.378(3)
C1 C2 1.385(3)
C1 C6 1.405(4)
C2 C3 1.365(4)
C3 C4 1.397(4)
C4 C5 1.385(4)
C5 C6 1.400(4)
C6 C7 1.432(3)
C7 C8 1.355(3)
C7 C13 1.497(3)
C8 N1 1.386(3)
C8 C9 1.492(3)
C9 C10 1.519(3)
C9 C29 1.550(3)
C10 O1 1.192(3)
C10 O2 1.324(3)
C11 C12 1.445(4)
C11 O2 1.455(4)
C13 C14 1.520(3)
C13 C28 1.574(3)
C14 C15 1.386(3)
C14 C19 1.387(3)
C15 C16 1.378(4)
C16 C17 1.361(4)
C17 C18 1.374(4)
C17 Cl1 1.747(3)
C18 C19 1.380(3)
C20 O3 1.213(3)
C20 C21 1.469(4)
C20 C28 1.543(3)
C21 C26 1.377(4)
C21 C22 1.386(4)
C22 C23 1.371(5)
C23 C24 1.386(5)
C24 C25 1.375(5)
C25 C26 1.387(4)
C26 C27 1.469(3)
C27 O4 1.210(3)
C27 C28 1.535(3)
C28 C29 1.550(3)
C29 C30 1.522(3)
C30 C31 1.383(3)
C30 C36 1.386(3)
C31 C32 1.378(3)
C32 C33 1.384(4)
C33 C35 1.370(4)
C33 C34 1.510(4)
C35 C36 1.379(3)

loop_
_geom_hbond_atom_site_label_D
_geom_hbond_atom_site_label_H
_geom_hbond_atom_site_label_A
_geom_hbond_distance_DH
_geom_hbond_distance_HA
_geom_hbond_distance_DA
_geom_hbond_angle_DHA
_geom_hbond_site_symmetry_A
N1 H1 O2 0.86 2.63 3.070(3) 113.0 .
N1 H1 O3 0.86 2.39 3.025(3) 131.6 2_765

loop_
_geom_torsion_atom_site_label_1
_geom_torsion_atom_site_label_2
_geom_torsion_atom_site_label_3
_geom_torsion_atom_site_label_4
_geom_torsion
N1 C1 C2 C3 178.3(2)
C6 C1 C2 C3 0.8(4)
C1 C2 C3 C4 -1.2(4)
C2 C3 C4 C5 0.4(4)
C3 C4 C5 C6 0.7(4)
C4 C5 C6 C1 -1.1(3)
C4 C5 C6 C7 -178.4(2)
N1 C1 C6 C5 -177.7(2)
C2 C1 C6 C5 0.3(4)
N1 C1 C6 C7 0.3(3)
C2 C1 C6 C7 178.3(2)
C5 C6 C7 C8 177.2(3)
C1 C6 C7 C8 -0.4(3)
C5 C6 C7 C13 -4.5(4)
C1 C6 C7 C13 178.0(2)
C6 C7 C8 N1 0.3(3)
C13 C7 C8 N1 -178.1(2)
C6 C7 C8 C9 -177.7(2)
C13 C7 C8 C9 3.9(4)
C7 C8 C9 C10 124.9(3)
N1 C8 C9 C10 -52.8(3)
C7 C8 C9 C29 4.9(3)
N1 C8 C9 C29 -172.9(2)
C8 C9 C10 O1 -92.5(3)
C29 C9 C10 O1 27.3(3)
C8 C9 C10 O2 85.0(2)
C29 C9 C10 O2 -155.2(2)
C8 C7 C13 C14 -108.7(3)
C6 C7 C13 C14 73.2(3)
C8 C7 C13 C28 18.7(3)
C6 C7 C13 C28 -159.4(2)
C7 C13 C14 C15 -137.3(2)
C28 C13 C14 C15 98.6(3)
C7 C13 C14 C19 42.3(3)
C28 C13 C14 C19 -81.7(3)
C19 C14 C15 C16 1.5(4)
C13 C14 C15 C16 -178.8(2)
C14 C15 C16 C17 -0.2(4)
C15 C16 C17 C18 -0.7(4)
C15 C16 C17 Cl1 179.4(2)
C16 C17 C18 C19 0.2(4)
Cl1 C17 C18 C19 -179.86(19)
C17 C18 C19 C14 1.2(4)
C15 C14 C19 C18 -2.0(4)
C13 C14 C19 C18 178.3(2)
O3 C20 C21 C26 178.6(3)
C28 C20 C21 C26 -1.2(3)
O3 C20 C21 C22 -4.1(5)
C28 C20 C21 C22 176.1(3)
C26 C21 C22 C23 0.0(5)
C20 C21 C22 C23 -177.0(3)
C21 C22 C23 C24 0.2(6)
C22 C23 C24 C25 -0.8(7)
C23 C24 C25 C26 1.1(6)
C22 C21 C26 C25 0.3(5)
C20 C21 C26 C25 177.8(3)
C22 C21 C26 C27 -177.2(3)
C20 C21 C26 C27 0.3(3)
C24 C25 C26 C21 -0.8(5)
C24 C25 C26 C27 176.2(3)
C21 C26 C27 O4 179.1(2)
C25 C26 C27 O4 1.9(5)
C21 C26 C27 C28 0.8(3)
C25 C26 C27 C28 -176.5(3)
O4 C27 C28 C20 -179.8(2)
C26 C27 C28 C20 -1.4(3)
O4 C27 C28 C29 -60.2(3)
C26 C27 C28 C29 118.2(2)
O4 C27 C28 C13 62.9(3)
C26 C27 C28 C13 -118.7(2)
O3 C20 C28 C27 -178.3(2)
C21 C20 C28 C27 1.5(3)
O3 C20 C28 C29 65.0(3)
C21 C20 C28 C29 -115.1(2)
O3 C20 C28 C13 -59.0(3)
C21 C20 C28 C13 120.8(2)
C7 C13 C28 C27 -170.98(19)
C14 C13 C28 C27 -44.6(3)
C7 C13 C28 C20 76.6(2)
C14 C13 C28 C20 -157.1(2)
C7 C13 C28 C29 -48.8(2)
C14 C13 C28 C29 77.6(2)
C8 C9 C29 C30 -166.66(18)
C10 C9 C29 C30 74.2(2)
C8 C9 C29 C28 -36.8(2)
C10 C9 C29 C28 -155.94(19)
C27 C28 C29 C30 -45.6(2)
C20 C28 C29 C30 66.7(2)
C13 C28 C29 C30 -169.82(17)
C27 C28 C29 C9 -174.77(19)
C20 C28 C29 C9 -62.5(2)
C13 C28 C29 C9 61.0(2)
C9 C29 C30 C31 52.5(3)
C28 C29 C30 C31 -77.4(3)
C9 C29 C30 C36 -127.8(2)
C28 C29 C30 C36 102.4(2)
C36 C30 C31 C32 1.3(4)
C29 C30 C31 C32 -179.0(2)
C30 C31 C32 C33 0.2(4)
C31 C32 C33 C35 -1.7(4)
C31 C32 C33 C34 176.2(3)
C32 C33 C35 C36 1.8(4)
C34 C33 C35 C36 -176.1(3)
C33 C35 C36 C30 -0.4(4)
C31 C30 C36 C35 -1.1(4)
C29 C30 C36 C35 179.1(2)
C2 C1 N1 C8 -177.9(2)
C6 C1 N1 C8 -0.1(3)
C7 C8 N1 C1 -0.1(3)
C9 C8 N1 C1 178.0(2)
O1 C10 O2 C11 1.7(4)
C9 C10 O2 C11 -175.8(2)
C12 C11 O2 C10 122.5(3)
